data_4112157
loop_
_publ_author_name
'Duoli Sun'
'Sergiy V. Rosokha'
'Jay K. Kochi'

_publ_section_title
;
 Donor-Acceptor (Electronic) Coupling in the Precursor Complex to Organic
 Electron Transfer: Intermolecular and Intramolecular Self-Exchange
 between Phenothiazine Redox Centers
;
_journal_name_full 'Journal of the American Chemical Society'
_journal_page_first 1388
_journal_page_last 1401
_journal_paper_doi 10.1021/ja038746v
_journal_volume 126
_journal_year 2004
_chemical_compound_source 'chemical synthesis'
_chemical_formula_sum 'C30 H20 N2 S2'
_chemical_formula_weight 472.60
_chemical_name_systematic
; 
 1,4-bis(phenothiazin-10-yl)benzene
;
_space_group_IT_number 61
_symmetry_cell_setting orthorhombic
_symmetry_space_group_name_Hall '-P 2ac 2ab'
_symmetry_space_group_name_H-M 'P b c a'
_atom_sites_solution_hydrogens geom
_atom_sites_solution_primary direct
_atom_sites_solution_secondary difmap
_audit_creation_method SHELXL
_cell_angle_alpha 90.00
_cell_angle_beta 90.00
_cell_angle_gamma 90.00
_cell_formula_units_Z 4
_cell_length_a 13.8689(7)
_cell_length_b 8.0185(4)
_cell_length_c 20.0898(11)
_cell_measurement_reflns_used 5344
_cell_measurement_temperature 123(2)
_cell_measurement_theta_max 30
_cell_measurement_theta_min 2
_cell_volume 2234.1(2)
_computing_cell_refinement 'SAINT V6.28 (BrukerAXS, 1997-2001)'
_computing_data_collection 'SMART V5.625 (BrukerAXS, 1997-2001)'
_computing_data_reduction 'SAINT & SADABS V2.06 (Sheldrick, 2000)'
_computing_molecular_graphics 'XP V5.06 (BrukerAXS, 1997-99)'
_computing_publication_material 'SHELXL-93, XCIF V5.05 (BrukerAXS, 1997-99)'
_computing_structure_refinement 'SHELXL-93 (Sheldrick, 1993)'
_computing_structure_solution 'SHELXS-86 (Sheldrick, 1990)'
_diffrn_ambient_temperature 123(2)
_diffrn_measurement_device 'Siemens SMART'
_diffrn_measurement_method
;
\w-scan, frame range 0.3 deg, hemisphere
;
_diffrn_radiation_monochromator graphite
_diffrn_radiation_source 'fine-focus sealed tube'
_diffrn_radiation_type MoK\a
_diffrn_radiation_wavelength 0.71073
_diffrn_reflns_av_R_equivalents 0.0210
_diffrn_reflns_av_sigmaI/netI 0.0144
_diffrn_reflns_limit_h_max 20
_diffrn_reflns_limit_h_min 0
_diffrn_reflns_limit_k_max 11
_diffrn_reflns_limit_k_min 0
_diffrn_reflns_limit_l_max 29
_diffrn_reflns_limit_l_min 0
_diffrn_reflns_number 24484
_diffrn_reflns_theta_max 31.84
_diffrn_reflns_theta_min 2.03
_exptl_absorpt_coefficient_mu 0.262
_exptl_absorpt_correction_T_max 1.000
_exptl_absorpt_correction_T_min 0.863
_exptl_absorpt_correction_type 'Semi-empirical (SADABS procedure)'
_exptl_crystal_colour yellow
_exptl_crystal_density_diffrn 1.405
_exptl_crystal_density_method none
_exptl_crystal_description prism
_exptl_crystal_F_000 984
_exptl_crystal_size_max 0.2
_exptl_crystal_size_mid 0.2
_exptl_crystal_size_min 0.15
_refine_diff_density_max 0.536
_refine_diff_density_min -0.201
_refine_diff_density_rms 0.073
_refine_ls_extinction_method none
_refine_ls_goodness_of_fit_all 1.055
_refine_ls_goodness_of_fit_obs 1.062
_refine_ls_hydrogen_treatment refall
_refine_ls_matrix_type full
_refine_ls_number_parameters 194
_refine_ls_number_reflns 3673
_refine_ls_number_restraints 0
_refine_ls_restrained_S_all 1.100
_refine_ls_restrained_S_obs 1.062
_refine_ls_R_factor_all 0.0458
_refine_ls_R_factor_obs 0.0408
_refine_ls_shift/esd_max 0.001
_refine_ls_shift/esd_mean 0.000
_refine_ls_structure_factor_coef Fsqd
_refine_ls_weighting_details 'w=1/[\s^2^(Fo^2^)+(0.0745P)^2^+0.4495P] where P=(Fo^2^+2Fc^2^)/3'
_refine_ls_weighting_scheme calc
_refine_ls_wR_factor_all 0.1189
_refine_ls_wR_factor_obs 0.1079
_reflns_number_observed 3268
_reflns_number_total 3685
_reflns_observed_criterion >2sigma(I)
_cod_data_source_file ja038746vsi20030929_123029.cif
_cod_data_source_block sunvsx
_cod_depositor_comments
;
The following automatic conversions were performed:

'_refine_ls_weighting_scheme' value 'calc
w=1/[\s^2^(Fo^2^)+(0.0745P)^2^+0.4495P] where P=(Fo^2^+2Fc^2^)/3' was
changed to 'calc'. New tag '_refine_ls_weighting_details' was
created. The value of the new tag was set to
'w=1/[\s^2^(Fo^2^)+(0.0745P)^2^+0.4495P] where P=(Fo^2^+2Fc^2^)/3'.

Automatic conversion script
Id: cif_fix_values 3143 2015-03-26 13:38:13Z robertas 
;
_cod_database_code 4112157

loop_
_symmetry_equiv_pos_as_xyz
'x, y, z'
'-x+1/2, -y, z+1/2'
'-x, y+1/2, -z+1/2'
'x+1/2, -y+1/2, -z'
'-x, -y, -z'
'x-1/2, y, -z-1/2'
'x, -y-1/2, z-1/2'
'-x-1/2, y-1/2, z'

loop_
_atom_site_aniso_label
_atom_site_aniso_U_11
_atom_site_aniso_U_22
_atom_site_aniso_U_33
_atom_site_aniso_U_23
_atom_site_aniso_U_13
_atom_site_aniso_U_12
S1 0.0300(2) 0.0380(2) 0.01791(14) -0.00631(9) -0.00093(8) 0.00312(9)
N1 0.0221(4) 0.0221(4) 0.0250(4) -0.0088(3) -0.0028(3) -0.0001(3)
C1 0.0214(4) 0.0199(4) 0.0203(4) -0.0005(3) -0.0007(3) -0.0022(3)
C2 0.0252(4) 0.0306(5) 0.0239(4) -0.0032(4) 0.0006(3) 0.0018(4)
C3 0.0233(4) 0.0367(5) 0.0308(5) 0.0029(4) 0.0010(4) 0.0014(4)
C4 0.0238(4) 0.0370(6) 0.0328(5) 0.0036(4) -0.0053(4) -0.0037(4)
C5 0.0280(5) 0.0304(5) 0.0248(4) -0.0008(4) -0.0062(4) -0.0046(4)
C6 0.0238(4) 0.0226(4) 0.0195(4) -0.0007(3) -0.0009(3) -0.0028(3)
C7 0.0247(4) 0.0210(4) 0.0190(4) -0.0021(3) 0.0011(3) -0.0019(3)
C8 0.0308(5) 0.0235(4) 0.0255(4) -0.0038(4) 0.0037(4) 0.0018(4)
C9 0.0281(5) 0.0254(5) 0.0334(5) 0.0005(4) 0.0029(4) 0.0042(4)
C10 0.0261(5) 0.0274(5) 0.0323(5) 0.0008(4) -0.0043(4) 0.0006(4)
C11 0.0261(4) 0.0252(4) 0.0252(4) -0.0047(4) -0.0037(3) -0.0010(3)
C12 0.0211(4) 0.0184(4) 0.0205(4) -0.0023(3) 0.0008(3) -0.0028(3)
C13 0.0226(4) 0.0194(4) 0.0211(4) -0.0054(3) -0.0012(3) -0.0010(3)
C14 0.0322(5) 0.0194(4) 0.0230(4) -0.0019(3) 0.0012(3) -0.0048(3)
C15 0.0293(4) 0.0225(4) 0.0189(4) -0.0022(3) 0.0008(3) -0.0030(3)

loop_
_atom_site_label
_atom_site_type_symbol
_atom_site_fract_x
_atom_site_fract_y
_atom_site_fract_z
_atom_site_U_iso_or_equiv
_atom_site_thermal_displace_type
_atom_site_occupancy
_atom_site_calc_flag
S1 S 0.03424(2) 0.44871(4) 0.225697(12) 0.02864(10) Uani 1 d
N1 N 0.02558(6) 0.25641(11) 0.09512(4) 0.0231(2) Uani 1 d
C1 C 0.11938(7) 0.28188(12) 0.12109(5) 0.0206(2) Uani 1 d
C2 C 0.20105(7) 0.21782(14) 0.08936(5) 0.0266(2) Uani 1 d
C3 C 0.29218(7) 0.2380(2) 0.11681(6) 0.0302(2) Uani 1 d
C4 C 0.30449(8) 0.3246(2) 0.17594(6) 0.0312(2) Uani 1 d
C5 C 0.22454(8) 0.39237(14) 0.20708(5) 0.0277(2) Uani 1 d
C6 C 0.13257(7) 0.37063(12) 0.18053(5) 0.0220(2) Uani 1 d
C7 C -0.04958(7) 0.47646(12) 0.16124(5) 0.0216(2) Uani 1 d
C8 C -0.12296(8) 0.59218(13) 0.17091(5) 0.0266(2) Uani 1 d
C9 C -0.19802(8) 0.60711(13) 0.12544(6) 0.0290(2) Uani 1 d
C10 C -0.19775(8) 0.50741(14) 0.06918(6) 0.0286(2) Uani 1 d
C11 C -0.12333(7) 0.39364(13) 0.05818(5) 0.0255(2) Uani 1 d
C12 C -0.04818(7) 0.37503(11) 0.10413(5) 0.0200(2) Uani 1 d
C13 C 0.01246(7) 0.12802(12) 0.04598(5) 0.0210(2) Uani 1 d
C14 C 0.02963(7) 0.15713(13) -0.02131(5) 0.0249(2) Uani 1 d
C15 C 0.01700(8) 0.02910(12) -0.06732(5) 0.0236(2) Uani 1 d
H2 H 0.1937(12) 0.1566(22) 0.0493(8) 0.042(4) Uiso 1 d
H3 H 0.3496(11) 0.1808(21) 0.0929(7) 0.037(4) Uiso 1 d
H4 H 0.3693(11) 0.3390(20) 0.1953(7) 0.034(4) Uiso 1 d
H5 H 0.2325(11) 0.4576(18) 0.2465(7) 0.030(4) Uiso 1 d
H8 H -0.1212(10) 0.6581(20) 0.2102(7) 0.030(3) Uiso 1 d
H9 H -0.2483(14) 0.6884(22) 0.1325(9) 0.048(4) Uiso 1 d
H10 H -0.2491(13) 0.5177(19) 0.0345(8) 0.039(4) Uiso 1 d
H11 H -0.1244(11) 0.3256(21) 0.0202(8) 0.036(4) Uiso 1 d
H14 H 0.0497(11) 0.2654(18) -0.0354(7) 0.029(4) Uiso 1 d
H15 H 0.0305(11) 0.0456(19) -0.1136(8) 0.034(4) Uiso 1 d

loop_
_atom_type_symbol
_atom_type_description
_atom_type_scat_dispersion_real
_atom_type_scat_dispersion_imag
_atom_type_scat_source
C C 0.0033 0.0016 'International Tables Vol C Tables 4.2.6.8 and 6.1.1.4'
H H 0.0000 0.0000 'International Tables Vol C Tables 4.2.6.8 and 6.1.1.4'
N N 0.0061 0.0033 'International Tables Vol C Tables 4.2.6.8 and 6.1.1.4'
S S 0.1246 0.1234 'International Tables Vol C Tables 4.2.6.8 and 6.1.1.4'

loop_
_geom_angle_atom_site_label_1
_geom_angle_atom_site_label_2
_geom_angle_atom_site_label_3
_geom_angle
_geom_angle_site_symmetry_1
C6 S1 C7 100.29(4) .
C12 N1 C1 121.49(8) .
C12 N1 C13 118.67(8) .
C1 N1 C13 118.19(8) .
C2 C1 C6 117.99(9) .
C2 C1 N1 121.55(8) .
C6 C1 N1 120.45(8) .
C3 C2 C1 120.92(10) .
C3 C2 H2 119.7(10) .
C1 C2 H2 119.4(10) .
C4 C3 C2 120.70(10) .
C4 C3 H3 121.6(9) .
C2 C3 H3 117.7(9) .
C5 C4 C3 119.03(10) .
C5 C4 H4 120.5(9) .
C3 C4 H4 120.5(9) .
C4 C5 C6 120.74(10) .
C4 C5 H5 119.8(9) .
C6 C5 H5 119.4(9) .
C5 C6 C1 120.59(9) .
C5 C6 S1 117.97(7) .
C1 C6 S1 121.37(7) .
C8 C7 C12 120.66(9) .
C8 C7 S1 117.80(7) .
C12 C7 S1 121.31(7) .
C9 C8 C7 120.91(9) .
C9 C8 H8 121.1(9) .
C7 C8 H8 117.9(9) .
C10 C9 C8 118.99(9) .
C10 C9 H9 120.8(11) .
C8 C9 H9 120.2(11) .
C9 C10 C11 120.59(10) .
C9 C10 H10 121.3(9) .
C11 C10 H10 118.0(9) .
C10 C11 C12 121.06(9) .
C10 C11 H11 119.8(10) .
C12 C11 H11 119.1(10) .
C11 C12 C7 117.76(9) .
C11 C12 N1 121.86(8) .
C7 C12 N1 120.35(8) .
C15 C13 C14 120.06(8) 5
C15 C13 N1 118.27(8) 5
C14 C13 N1 121.66(9) .
C13 C14 C15 119.96(9) .
C13 C14 H14 119.3(9) .
C15 C14 H14 120.7(9) .
C13 C15 C14 119.98(9) 5
C13 C15 H15 118.8(9) 5
C14 C15 H15 121.2(9) .

loop_
_geom_bond_atom_site_label_1
_geom_bond_atom_site_label_2
_geom_bond_distance
_geom_bond_site_symmetry_2
S1 C6 1.7536(10) .
S1 C7 1.7544(10) .
N1 C12 1.4085(12) .
N1 C1 1.4164(12) .
N1 C13 1.4379(12) .
C1 C2 1.3976(13) .
C1 C6 1.4020(12) .
C2 C3 1.3885(14) .
C2 H2 0.95(2) .
C3 C4 1.387(2) .
C3 H3 1.04(2) .
C4 C5 1.384(2) .
C4 H4 0.986(15) .
C5 C6 1.3936(13) .
C5 H5 0.956(15) .
C7 C8 1.3908(14) .
C7 C12 1.4065(12) .
C8 C9 1.390(2) .
C8 H8 0.95(2) .
C9 C10 1.384(2) .
C9 H9 0.96(2) .
C10 C11 1.3952(15) .
C10 H10 1.00(2) .
C11 C12 1.4002(13) .
C11 H11 0.94(2) .
C13 C15 1.3922(13) 5
C13 C14 1.3924(14) .
C14 C15 1.3925(13) .
C14 H14 0.955(15) .
C15 C13 1.3922(13) 5
C15 H15 0.96(2) .
